data_4075476
loop_
_publ_author_name
'Carri\'on, M. Carmen'
'Garc\'ia-Vaquero, Ernesto'
'Jal\'on, F\'elix A.'
'Manzano, Blanca R.'
'Weissensteiner, Walter'
'Mereiter, Kurt'

_publ_section_title
;
 Formation of Fischer-Type Aminocarbenes by a Double C&#x2212;H Bond
 Activation of a Methylamino Group&#x22A5;
;
_journal_issue 19
_journal_name_full Organometallics
_journal_page_first 4498
_journal_paper_doi 10.1021/om060314g
_journal_volume 25
_journal_year 2006
_chemical_formula_moiety 'C45 H41 Cl2 Fe N P2 Ru, 2( C H2 Cl2 )'
_chemical_formula_sum 'C47 H45 Cl6 Fe N P2 Ru'
_chemical_formula_weight 1055.40
_chemical_name_common 'compound 2.2CH2Cl2'
_chemical_name_systematic
; 
 ? 
;
_space_group_IT_number 29
_symmetry_cell_setting orthorhombic
_symmetry_space_group_name_Hall 'P 2c -2ac'
_symmetry_space_group_name_H-M 'P c a 21'
_atom_sites_solution_hydrogens geom
_atom_sites_solution_primary direct
_atom_sites_solution_secondary difmap
_audit_creation_method SHELXL-97
_cell_angle_alpha 90.00
_cell_angle_beta 90.00
_cell_angle_gamma 90.00
_cell_formula_units_Z 4
_cell_length_a 24.633(5)
_cell_length_b 11.588(3)
_cell_length_c 15.585(4)
_cell_measurement_reflns_used 978
_cell_measurement_temperature 223(2)
_cell_measurement_theta_max 30.0
_cell_measurement_theta_min 2.6
_cell_volume 4448.7(19)
_computing_cell_refinement 'Bruker SAINT'
_computing_data_collection 'Bruker SMART'
_computing_data_reduction 'Bruker SAINT, SADABS, XPREP'
_computing_molecular_graphics 'Bruker SHELXTL'
_computing_publication_material 'Bruker SHELXTL'
_computing_structure_refinement 'SHELXL-97 (Sheldrick, 1997)'
_computing_structure_solution 'SHELXS-97 (Sheldrick, 1997)'
_diffrn_ambient_temperature 223(2)
_diffrn_measured_fraction_theta_full 0.995
_diffrn_measured_fraction_theta_max 0.995
_diffrn_measurement_device_type 'Bruker SMART CCD'
_diffrn_measurement_method 'omega and phi scans'
_diffrn_radiation_monochromator graphite
_diffrn_radiation_source 'fine-focus sealed tube'
_diffrn_radiation_type MoK\a
_diffrn_radiation_wavelength 0.71073
_diffrn_reflns_av_R_equivalents 0.0423
_diffrn_reflns_av_sigmaI/netI 0.0326
_diffrn_reflns_limit_h_max 34
_diffrn_reflns_limit_h_min -31
_diffrn_reflns_limit_k_max 16
_diffrn_reflns_limit_k_min -16
_diffrn_reflns_limit_l_max 21
_diffrn_reflns_limit_l_min -21
_diffrn_reflns_number 62074
_diffrn_reflns_theta_full 29.99
_diffrn_reflns_theta_max 29.99
_diffrn_reflns_theta_min 1.65
_diffrn_standards_number 0
_exptl_absorpt_coefficient_mu 1.133
_exptl_absorpt_correction_T_max 0.92
_exptl_absorpt_correction_T_min 0.73
_exptl_absorpt_correction_type multi-scan
_exptl_absorpt_process_details '(SADABS; Sheldrick, 1996)'
_exptl_crystal_colour yellow
_exptl_crystal_density_diffrn 1.576
_exptl_crystal_density_method 'not measured'
_exptl_crystal_description prism
_exptl_crystal_F_000 2144
_exptl_crystal_size_max 0.65
_exptl_crystal_size_mid 0.12
_exptl_crystal_size_min 0.08
_refine_diff_density_max 0.807
_refine_diff_density_min -0.657
_refine_diff_density_rms 0.066
_refine_ls_abs_structure_details 'Flack H D (1983), Acta Cryst. A39, 876-881'
_refine_ls_abs_structure_Flack 0.009(12)
_refine_ls_extinction_method none
_refine_ls_goodness_of_fit_ref 1.025
_refine_ls_hydrogen_treatment constr
_refine_ls_matrix_type full
_refine_ls_number_parameters 524
_refine_ls_number_reflns 12798
_refine_ls_number_restraints 230
_refine_ls_restrained_S_all 1.019
_refine_ls_R_factor_all 0.0418
_refine_ls_R_factor_gt 0.0314
_refine_ls_shift/su_max 0.001
_refine_ls_shift/su_mean 0.000
_refine_ls_structure_factor_coef Fsqd
_refine_ls_weighting_details 'calc w=1/[\s^2^(Fo^2^)+(0.0495P)^2^+0.0000P] where P=(Fo^2^+2Fc^2^)/3'
_refine_ls_weighting_scheme calc
_refine_ls_wR_factor_gt 0.0761
_refine_ls_wR_factor_ref 0.0802
_reflns_number_gt 11000
_reflns_number_total 12798
_reflns_threshold_expression >2sigma(I)
_cod_data_source_file om060314gsi20060407_121801.cif
_cod_data_source_block cmpd2+2CH2Cl2
_cod_depositor_comments
;
The following automatic conversions were performed:

'_symmetry_cell_setting' value 'Orthorhombic' changed to
'orthorhombic' according to
/home/saulius/struct/CIF-dictionaries/cif_core.dic dictionary named
'cif_core.dic' version 2.4.1 from 2010-06-29.

Automatic conversion script
Id: cif_fix_values 1715 2011-07-08 13:25:40Z adriana 
;
_cod_original_sg_symbol_Hall 'P 2c -2ac '
_cod_original_sg_symbol_H-M Pca2(1)
_cod_database_code 4075476

loop_
_symmetry_equiv_pos_as_xyz
'x, y, z'
'-x, -y, z+1/2'
'x+1/2, -y, z'
'-x+1/2, y, z+1/2'

loop_
_atom_site_label
_atom_site_type_symbol
_atom_site_fract_x
_atom_site_fract_y
_atom_site_fract_z
_atom_site_U_iso_or_equiv
_atom_site_adp_type
_atom_site_occupancy
_atom_site_symmetry_multiplicity
_atom_site_calc_flag
_atom_site_refinement_flags
Ru Ru 0.571805(7) 0.113901(14) 0.499994(12) 0.02416(4) Uani 1 1 d U
Fe Fe 0.391900(15) 0.10876(3) 0.42073(2) 0.02840(8) Uani 1 1 d U
P1 P 0.50244(2) 0.25013(5) 0.52105(4) 0.02359(11) Uani 1 1 d U
P2 P 0.64247(3) 0.20890(5) 0.56081(4) 0.02612(12) Uani 1 1 d U
Cl1 Cl 0.55015(3) -0.02390(6) 0.61937(4) 0.03874(15) Uani 1 1 d U
Cl2 Cl 0.64088(3) -0.02575(6) 0.44979(4) 0.03544(14) Uani 1 1 d U
N N 0.55189(9) 0.1655(2) 0.32158(13) 0.0313(4) Uani 1 1 d U
C1 C 0.45573(11) 0.1736(2) 0.35701(16) 0.0273(5) Uani 1 1 d U
C2 C 0.44988(10) 0.2314(2) 0.43888(16) 0.0262(4) Uani 1 1 d U
C3 C 0.39658(10) 0.2838(2) 0.43874(18) 0.0300(5) Uani 1 1 d U
H3 H 0.3813 0.3268 0.4838 0.036 Uiso 1 1 calc R
C4 C 0.37132(12) 0.2592(2) 0.35910(19) 0.0339(5) Uani 1 1 d U
H4 H 0.3363 0.2829 0.3427 0.041 Uiso 1 1 calc R
C5 C 0.40747(11) 0.1932(2) 0.30831(18) 0.0326(5) Uani 1 1 d U
H5 H 0.4009 0.1669 0.2522 0.039 Uiso 1 1 calc R
C6 C 0.41364(12) -0.0586(2) 0.42504(18) 0.0343(5) Uani 1 1 d U
C7 C 0.40513(13) -0.0174(2) 0.5095(2) 0.0388(5) Uani 1 1 d U
H7 H 0.4312 -0.0170 0.5536 0.047 Uiso 1 1 calc R
C8 C 0.35071(13) 0.0232(2) 0.5169(2) 0.0462(7) Uani 1 1 d U
H8 H 0.3348 0.0559 0.5660 0.055 Uiso 1 1 calc R
C9 C 0.32506(13) 0.0054(3) 0.4372(3) 0.0472(7) Uani 1 1 d U
H9 H 0.2890 0.0248 0.4238 0.057 Uiso 1 1 calc R
C10 C 0.36307(13) -0.0468(2) 0.3805(2) 0.0422(6) Uani 1 1 d U
H10 H 0.3562 -0.0696 0.3237 0.051 Uiso 1 1 calc R
C11 C 0.50186(11) 0.0956(2) 0.33064(17) 0.0306(5) Uani 1 1 d U
H11 H 0.4930 0.0635 0.2735 0.037 Uiso 1 1 calc R
C12 C 0.51161(11) -0.0056(2) 0.39125(17) 0.0321(5) Uani 1 1 d U
H12A H 0.5146 0.0238 0.4500 0.039 Uiso 1 1 calc R
H12B H 0.5462 -0.0422 0.3764 0.039 Uiso 1 1 calc R
C13 C 0.46651(13) -0.0973(2) 0.3882(2) 0.0384(6) Uani 1 1 d U
H13A H 0.4607 -0.1200 0.3283 0.046 Uiso 1 1 calc R
H13B H 0.4788 -0.1657 0.4196 0.046 Uiso 1 1 calc R
C14 C 0.58289(11) 0.1865(2) 0.38800(16) 0.0286(5) Uani 1 1 d U
H14 H 0.6118 0.2389 0.3816 0.034 Uiso 1 1 calc R
C15 C 0.56031(14) 0.2197(3) 0.23705(19) 0.0444(7) Uani 1 1 d U
H15A H 0.5906 0.2731 0.2403 0.067 Uiso 1 1 calc R
H15B H 0.5278 0.2611 0.2204 0.067 Uiso 1 1 calc R
H15C H 0.5681 0.1605 0.1948 0.067 Uiso 1 1 calc R
C16 C 0.45862(10) 0.2631(2) 0.61608(16) 0.0276(5) Uani 1 1 d U
C17 C 0.42754(11) 0.3626(2) 0.63135(19) 0.0348(6) Uani 1 1 d U
H17 H 0.4333 0.4286 0.5975 0.042 Uiso 1 1 calc R
C18 C 0.38871(13) 0.3652(3) 0.6952(2) 0.0443(7) Uani 1 1 d U
H18 H 0.3685 0.4327 0.7049 0.053 Uiso 1 1 calc R
C19 C 0.37960(13) 0.2677(3) 0.7453(2) 0.0479(7) Uani 1 1 d U
H19 H 0.3528 0.2690 0.7882 0.058 Uiso 1 1 calc R
C20 C 0.40997(12) 0.1688(3) 0.73192(19) 0.0416(6) Uani 1 1 d U
H20 H 0.4037 0.1028 0.7656 0.050 Uiso 1 1 calc R
C21 C 0.44948(11) 0.1673(3) 0.66909(18) 0.0337(6) Uani 1 1 d U
H21 H 0.4707 0.1006 0.6617 0.040 Uiso 1 1 calc R
C22 C 0.52183(9) 0.40137(18) 0.4996(2) 0.0274(4) Uani 1 1 d U
C23 C 0.53699(11) 0.4774(2) 0.5654(2) 0.0342(5) Uani 1 1 d U
H23 H 0.5353 0.4527 0.6228 0.041 Uiso 1 1 calc R
C24 C 0.55450(12) 0.5892(2) 0.5467(2) 0.0419(7) Uani 1 1 d U
H24 H 0.5639 0.6398 0.5914 0.050 Uiso 1 1 calc R
C25 C 0.55799(14) 0.6253(3) 0.4625(3) 0.0486(8) Uani 1 1 d U
H25 H 0.5712 0.6994 0.4497 0.058 Uiso 1 1 calc R
C26 C 0.54201(12) 0.5520(3) 0.3968(2) 0.0424(7) Uani 1 1 d U
H26 H 0.5431 0.5776 0.3396 0.051 Uiso 1 1 calc R
C27 C 0.52449(11) 0.4413(2) 0.41515(19) 0.0350(6) Uani 1 1 d U
H27 H 0.5142 0.3921 0.3700 0.042 Uiso 1 1 calc R
C28 C 0.68150(10) 0.2892(2) 0.48057(15) 0.0312(5) Uani 1 1 d U
C29 C 0.72198(11) 0.2319(3) 0.43462(18) 0.0367(6) Uani 1 1 d U
H29 H 0.7333 0.1581 0.4520 0.044 Uiso 1 1 calc R
C30 C 0.74551(13) 0.2832(3) 0.3635(2) 0.0481(7) Uani 1 1 d U
H30 H 0.7732 0.2447 0.3335 0.058 Uiso 1 1 calc R
C31 C 0.72830(15) 0.3917(3) 0.3362(2) 0.0553(9) Uani 1 1 d U
H31 H 0.7439 0.4260 0.2874 0.066 Uiso 1 1 calc R
C32 C 0.68797(14) 0.4488(3) 0.3817(2) 0.0490(7) Uani 1 1 d U
H32 H 0.6766 0.5225 0.3640 0.059 Uiso 1 1 calc R
C33 C 0.66437(11) 0.3979(3) 0.4530(2) 0.0370(6) Uani 1 1 d U
H33 H 0.6367 0.4366 0.4830 0.044 Uiso 1 1 calc R
C34 C 0.62777(10) 0.3114(2) 0.64775(16) 0.0282(5) Uani 1 1 d U
C35 C 0.65618(11) 0.4145(3) 0.6602(2) 0.0364(6) Uani 1 1 d U
H35 H 0.6840 0.4362 0.6222 0.044 Uiso 1 1 calc R
C36 C 0.64269(13) 0.4847(3) 0.7297(2) 0.0448(7) Uani 1 1 d U
H36 H 0.6610 0.5551 0.7373 0.054 Uiso 1 1 calc R
C37 C 0.60342(14) 0.4531(3) 0.7870(2) 0.0453(7) Uani 1 1 d U
H37 H 0.5949 0.5016 0.8334 0.054 Uiso 1 1 calc R
C38 C 0.57600(13) 0.3487(3) 0.7764(2) 0.0397(6) Uani 1 1 d U
H38 H 0.5493 0.3263 0.8161 0.048 Uiso 1 1 calc R
C39 C 0.58828(12) 0.2776(2) 0.70681(17) 0.0312(5) Uani 1 1 d U
H39 H 0.5700 0.2071 0.6997 0.037 Uiso 1 1 calc R
C40 C 0.69528(11) 0.1261(2) 0.61748(17) 0.0334(5) Uani 1 1 d U
C41 C 0.68560(14) 0.0164(3) 0.6521(2) 0.0452(7) Uani 1 1 d U
H41 H 0.6531 -0.0229 0.6397 0.054 Uiso 1 1 calc R
C42 C 0.72430(16) -0.0336(3) 0.7047(2) 0.0557(8) Uani 1 1 d U
H42 H 0.7174 -0.1067 0.7285 0.067 Uiso 1 1 calc R
C43 C 0.77283(15) 0.0209(4) 0.7234(2) 0.0593(9) Uani 1 1 d U
H43 H 0.7986 -0.0147 0.7592 0.071 Uiso 1 1 calc R
C44 C 0.78262(14) 0.1267(4) 0.6891(2) 0.0567(9) Uani 1 1 d U
H44 H 0.8158 0.1640 0.7005 0.068 Uiso 1 1 calc R
C45 C 0.74387(12) 0.1809(3) 0.6371(2) 0.0438(7) Uani 1 1 d U
H45 H 0.7508 0.2551 0.6153 0.053 Uiso 1 1 calc R
C46 C 0.35346(13) 0.6758(3) 0.4991(3) 0.0559(8) Uani 1 1 d U
H46A H 0.3388 0.7475 0.5230 0.067 Uiso 1 1 calc R
H46B H 0.3505 0.6801 0.4365 0.067 Uiso 1 1 calc R
Cl3 Cl 0.42217(3) 0.66317(8) 0.52777(6) 0.0540(2) Uani 1 1 d U
Cl4 Cl 0.31503(4) 0.55888(9) 0.53650(10) 0.0773(3) Uani 1 1 d U
C47 C 0.2059(3) 0.2793(9) 0.5464(6) 0.166(3) Uani 1 1 d U
H47A H 0.1752 0.3331 0.5461 0.199 Uiso 1 1 calc R
H47B H 0.1915 0.2031 0.5613 0.199 Uiso 1 1 calc R
Cl5 Cl 0.23433(7) 0.27104(16) 0.43100(17) 0.1266(6) Uani 1 1 d U
Cl6 Cl 0.24588(10) 0.31774(16) 0.6207(2) 0.1529(9) Uani 1 1 d U

loop_
_atom_site_aniso_label
_atom_site_aniso_U_11
_atom_site_aniso_U_22
_atom_site_aniso_U_33
_atom_site_aniso_U_23
_atom_site_aniso_U_13
_atom_site_aniso_U_12
Ru 0.02645(8) 0.02355(8) 0.02249(8) -0.00096(8) 0.00050(8) 0.00286(7)
Fe 0.02908(18) 0.02524(17) 0.03089(18) 0.00431(14) -0.00167(14) -0.00384(14)
P1 0.0244(3) 0.0225(3) 0.0239(3) 0.0008(2) 0.0007(2) 0.0007(2)
P2 0.0242(3) 0.0288(3) 0.0253(3) -0.0020(2) -0.0003(2) 0.0038(2)
Cl1 0.0412(4) 0.0403(4) 0.0347(3) 0.0123(3) 0.0045(3) 0.0077(3)
Cl2 0.0358(3) 0.0360(3) 0.0345(3) -0.0081(2) -0.0011(3) 0.0114(3)
N 0.0315(11) 0.0393(12) 0.0231(10) 0.0010(9) 0.0018(8) -0.0002(9)
C1 0.0294(11) 0.0271(11) 0.0254(11) 0.0030(9) -0.0016(9) -0.0027(9)
C2 0.0264(11) 0.0256(11) 0.0267(11) 0.0038(8) 0.0004(8) -0.0012(8)
C3 0.0280(11) 0.0273(10) 0.0347(12) 0.0046(9) -0.0012(9) 0.0005(9)
C4 0.0319(13) 0.0308(12) 0.0390(13) 0.0100(10) -0.0086(10) -0.0040(10)
C5 0.0346(13) 0.0345(13) 0.0287(11) 0.0050(9) -0.0070(10) -0.0064(10)
C6 0.0415(12) 0.0223(10) 0.0391(13) 0.0035(10) -0.0029(11) -0.0060(10)
C7 0.0512(14) 0.0287(11) 0.0366(13) 0.0094(10) -0.0018(11) -0.0054(11)
C8 0.0514(16) 0.0362(14) 0.0508(16) 0.0128(12) 0.0157(13) -0.0033(12)
C9 0.0357(13) 0.0359(15) 0.070(2) 0.0140(13) 0.0004(12) -0.0099(11)
C10 0.0426(15) 0.0312(13) 0.0527(16) 0.0022(11) -0.0098(12) -0.0108(11)
C11 0.0326(13) 0.0365(13) 0.0228(11) -0.0042(9) -0.0007(9) -0.0025(10)
C12 0.0378(14) 0.0274(12) 0.0311(12) -0.0062(10) -0.0029(10) 0.0006(10)
C13 0.0446(15) 0.0257(12) 0.0448(15) -0.0053(11) -0.0049(12) -0.0008(10)
C14 0.0286(12) 0.0327(12) 0.0244(10) -0.0008(9) 0.0033(9) 0.0034(9)
C15 0.0439(16) 0.063(2) 0.0258(13) 0.0080(13) 0.0019(11) -0.0050(14)
C16 0.0252(11) 0.0324(12) 0.0252(11) -0.0006(9) -0.0001(9) 0.0007(9)
C17 0.0346(14) 0.0334(13) 0.0365(14) -0.0030(10) 0.0028(11) 0.0034(11)
C18 0.0358(15) 0.0546(17) 0.0424(16) -0.0110(13) 0.0048(12) 0.0095(13)
C19 0.0350(15) 0.075(2) 0.0341(15) -0.0030(14) 0.0095(12) 0.0009(14)
C20 0.0370(15) 0.0572(18) 0.0305(14) 0.0103(13) 0.0012(11) -0.0060(13)
C21 0.0298(13) 0.0413(15) 0.0299(13) 0.0045(11) -0.0020(10) -0.0002(11)
C22 0.0235(10) 0.0242(10) 0.0345(11) 0.0016(10) 0.0001(12) 0.0019(7)
C23 0.0295(13) 0.0277(12) 0.0453(15) -0.0017(10) -0.0045(11) -0.0003(10)
C24 0.0318(14) 0.0270(12) 0.0667(19) -0.0024(13) -0.0084(14) 0.0013(11)
C25 0.0342(15) 0.0311(15) 0.080(2) 0.0157(14) 0.0015(15) -0.0031(12)
C26 0.0304(14) 0.0397(15) 0.0571(17) 0.0202(12) 0.0051(13) 0.0001(11)
C27 0.0303(13) 0.0350(13) 0.0396(13) 0.0089(11) 0.0018(11) 0.0014(10)
C28 0.0242(11) 0.0411(13) 0.0284(13) -0.0009(9) -0.0023(8) 0.0000(10)
C29 0.0296(13) 0.0462(15) 0.0343(13) -0.0083(11) -0.0018(10) 0.0015(11)
C30 0.0336(15) 0.074(2) 0.0371(15) -0.0092(14) 0.0069(12) -0.0055(14)
C31 0.0476(19) 0.073(2) 0.0451(18) 0.0091(16) 0.0098(14) -0.0144(16)
C32 0.0437(18) 0.0499(18) 0.0534(18) 0.0149(14) 0.0030(14) -0.0069(13)
C33 0.0244(12) 0.0402(15) 0.0466(16) 0.0056(12) 0.0010(11) 0.0001(10)
C34 0.0266(12) 0.0293(12) 0.0287(11) -0.0039(9) -0.0031(9) 0.0048(9)
C35 0.0283(13) 0.0402(14) 0.0407(15) -0.0076(11) 0.0017(11) -0.0017(11)
C36 0.0467(17) 0.0355(14) 0.0521(18) -0.0143(13) -0.0051(13) -0.0038(12)
C37 0.0576(19) 0.0392(15) 0.0391(15) -0.0148(12) 0.0009(13) 0.0055(13)
C38 0.0484(17) 0.0362(14) 0.0344(14) -0.0024(11) 0.0069(12) 0.0035(12)
C39 0.0355(13) 0.0287(12) 0.0292(12) 0.0002(9) 0.0006(10) 0.0016(10)
C40 0.0339(13) 0.0397(14) 0.0265(12) -0.0073(10) -0.0056(10) 0.0151(11)
C41 0.0461(17) 0.0471(16) 0.0423(17) 0.0040(13) -0.0029(13) 0.0170(13)
C42 0.0604(19) 0.062(2) 0.0451(18) 0.0130(15) -0.0006(15) 0.0288(16)
C43 0.0494(17) 0.085(2) 0.0431(18) -0.0017(17) -0.0075(14) 0.0384(17)
C44 0.0343(16) 0.088(2) 0.0479(19) -0.0173(17) -0.0115(14) 0.0194(16)
C45 0.0335(14) 0.0552(18) 0.0427(16) -0.0064(13) -0.0058(12) 0.0087(12)
C46 0.0434(16) 0.0544(18) 0.070(2) 0.012(2) 0.0025(18) 0.0088(13)
Cl3 0.0426(4) 0.0519(4) 0.0676(5) 0.0150(4) -0.0072(4) 0.0019(3)
Cl4 0.0472(5) 0.0539(5) 0.1309(10) 0.0233(6) -0.0007(6) 0.0016(4)
C47 0.088(5) 0.245(10) 0.164(4) 0.104(6) -0.015(3) -0.058(5)
Cl5 0.0912(10) 0.1004(11) 0.1882(19) 0.0337(12) 0.0323(11) -0.0072(9)
Cl6 0.1687(19) 0.0840(10) 0.206(2) 0.0044(12) -0.0366(18) -0.0363(12)

loop_
_atom_type_symbol
_atom_type_description
_atom_type_scat_dispersion_real
_atom_type_scat_dispersion_imag
_atom_type_scat_source
C C 0.0033 0.0016 'International Tables Vol C Tables 4.2.6.8 and 6.1.1.4'
H H 0.0000 0.0000 'International Tables Vol C Tables 4.2.6.8 and 6.1.1.4'
N N 0.0061 0.0033 'International Tables Vol C Tables 4.2.6.8 and 6.1.1.4'
P P 0.1023 0.0942 'International Tables Vol C Tables 4.2.6.8 and 6.1.1.4'
Cl Cl 0.1484 0.1585 'International Tables Vol C Tables 4.2.6.8 and 6.1.1.4'
Fe Fe 0.3463 0.8444 'International Tables Vol C Tables 4.2.6.8 and 6.1.1.4'
Ru Ru -1.2594 0.8363 'International Tables Vol C Tables 4.2.6.8 and 6.1.1.4'

loop_
_geom_angle_atom_site_label_1
_geom_angle_atom_site_label_2
_geom_angle_atom_site_label_3
_geom_angle
C14 Ru P2 93.26(8)
C14 Ru P1 86.39(8)
P2 Ru P1 100.01(3)
C14 Ru Cl2 84.45(8)
P2 Ru Cl2 85.52(3)
P1 Ru Cl2 169.57(2)
C14 Ru Cl1 164.74(8)
P2 Ru Cl1 99.34(3)
P1 Ru Cl1 99.76(3)
Cl2 Ru Cl1 87.96(3)
C1 Fe C6 99.71(11)
C1 Fe C2 42.01(10)
C6 Fe C2 118.79(11)
C1 Fe C10 116.92(12)
C6 Fe C10 41.43(12)
C2 Fe C10 154.97(12)
C1 Fe C7 118.64(12)
C6 Fe C7 40.90(12)
C2 Fe C7 107.12(11)
C10 Fe C7 68.27(12)
C1 Fe C5 41.31(10)
C6 Fe C5 116.12(12)
C2 Fe C5 69.68(10)
C10 Fe C5 103.05(13)
C7 Fe C5 153.55(12)
C1 Fe C3 69.71(10)
C6 Fe C3 158.95(11)
C2 Fe C3 41.46(10)
C10 Fe C3 159.59(12)
C7 Fe C3 127.39(12)
C5 Fe C3 68.46(11)
C1 Fe C9 155.43(14)
C6 Fe C9 69.34(12)
C2 Fe C9 162.46(13)
C10 Fe C9 40.71(14)
C7 Fe C9 67.98(13)
C5 Fe C9 122.51(13)
C3 Fe C9 127.24(12)
C1 Fe C4 69.15(11)
C6 Fe C4 154.02(12)
C2 Fe C4 69.22(10)
C10 Fe C4 121.43(12)
C7 Fe C4 164.85(13)
C5 Fe C4 40.42(12)
C3 Fe C4 40.39(11)
C9 Fe C4 110.84(12)
C1 Fe C8 157.67(12)
C6 Fe C8 69.12(12)
C2 Fe C8 125.45(12)
C10 Fe C8 68.06(14)
C7 Fe C8 40.65(13)
C5 Fe C8 160.94(13)
C3 Fe C8 113.81(12)
C9 Fe C8 40.02(15)
C4 Fe C8 128.76(13)
C2 P1 C16 99.07(11)
C2 P1 C22 99.67(12)
C16 P1 C22 102.72(12)
C2 P1 Ru 109.67(8)
C16 P1 Ru 126.47(8)
C22 P1 Ru 115.10(7)
C28 P2 C34 106.17(12)
C28 P2 C40 102.78(13)
C34 P2 C40 97.02(12)
C28 P2 Ru 111.37(8)
C34 P2 Ru 118.09(9)
C40 P2 Ru 119.32(10)
C14 N C15 123.1(2)
C14 N C11 120.8(2)
C15 N C11 115.8(2)
C5 C1 C2 108.1(2)
C5 C1 C11 125.3(2)
C2 C1 C11 126.3(2)
C5 C1 Fe 70.77(15)
C2 C1 Fe 70.08(14)
C11 C1 Fe 120.04(18)
C3 C2 C1 106.4(2)
C3 C2 P1 126.33(19)
C1 C2 P1 126.84(19)
C3 C2 Fe 69.86(14)
C1 C2 Fe 67.91(14)
P1 C2 Fe 132.46(13)
C4 C3 C2 108.4(2)
C4 C3 Fe 69.93(15)
C2 C3 Fe 68.68(14)
C4 C3 H3 125.8
C2 C3 H3 125.8
Fe C3 H3 127.2
C5 C4 C3 108.8(2)
C5 C4 Fe 69.38(15)
C3 C4 Fe 69.68(15)
C5 C4 H4 125.6
C3 C4 H4 125.6
Fe C4 H4 126.9
C4 C5 C1 108.2(2)
C4 C5 Fe 70.20(15)
C1 C5 Fe 67.93(15)
C4 C5 H5 125.9
C1 C5 H5 125.9
Fe C5 H5 127.5
C7 C6 C10 106.8(3)
C7 C6 C13 126.0(3)
C10 C6 C13 127.0(3)
C7 C6 Fe 70.56(16)
C10 C6 Fe 70.14(16)
C13 C6 Fe 120.58(19)
C6 C7 C8 109.0(3)
C6 C7 Fe 68.54(16)
C8 C7 Fe 70.58(16)
C6 C7 H7 125.5
C8 C7 H7 125.5
Fe C7 H7 126.9
C9 C8 C7 107.6(3)
C9 C8 Fe 69.55(17)
C7 C8 Fe 68.78(16)
C9 C8 H8 126.2
C7 C8 H8 126.2
Fe C8 H8 127.1
C8 C9 C10 108.3(3)
C8 C9 Fe 70.43(17)
C10 C9 Fe 69.04(16)
C8 C9 H9 125.8
C10 C9 H9 125.8
Fe C9 H9 126.3
C9 C10 C6 108.2(3)
C9 C10 Fe 70.25(17)
C6 C10 Fe 68.42(16)
C9 C10 H10 125.9
C6 C10 H10 125.9
Fe C10 H10 127.0
N C11 C1 108.9(2)
N C11 C12 110.4(2)
C1 C11 C12 114.3(2)
N C11 H11 107.7
C1 C11 H11 107.7
C12 C11 H11 107.7
C11 C12 C13 113.5(2)
C11 C12 H12A 108.9
C13 C12 H12A 108.9
C11 C12 H12B 108.9
C13 C12 H12B 108.9
H12A C12 H12B 107.7
C6 C13 C12 114.3(2)
C6 C13 H13A 108.7
C12 C13 H13A 108.7
C6 C13 H13B 108.7
C12 C13 H13B 108.7
H13A C13 H13B 107.6
N C14 Ru 122.9(2)
N C14 H14 118.5
Ru C14 H14 118.5
N C15 H15A 109.5
N C15 H15B 109.5
H15A C15 H15B 109.5
N C15 H15C 109.5
H15A C15 H15C 109.5
H15B C15 H15C 109.5
C21 C16 C17 117.6(2)
C21 C16 P1 120.3(2)
C17 C16 P1 121.6(2)
C18 C17 C16 121.2(3)
C18 C17 H17 119.4
C16 C17 H17 119.4
C17 C18 C19 119.9(3)
C17 C18 H18 120.1
C19 C18 H18 120.1
C20 C19 C18 120.1(3)
C20 C19 H19 120.0
C18 C19 H19 120.0
C21 C20 C19 119.9(3)
C21 C20 H20 120.1
C19 C20 H20 120.1
C20 C21 C16 121.4(3)
C20 C21 H21 119.3
C16 C21 H21 119.3
C27 C22 C23 117.9(2)
C27 C22 P1 119.8(2)
C23 C22 P1 122.1(2)
C24 C23 C22 120.8(3)
C24 C23 H23 119.6
C22 C23 H23 119.6
C25 C24 C23 119.9(3)
C25 C24 H24 120.0
C23 C24 H24 120.0
C24 C25 C26 119.9(3)
C24 C25 H25 120.0
C26 C25 H25 120.0
C27 C26 C25 120.2(3)
C27 C26 H26 119.9
C25 C26 H26 119.9
C26 C27 C22 121.1(3)
C26 C27 H27 119.4
C22 C27 H27 119.4
C33 C28 C29 119.2(3)
C33 C28 P2 120.6(2)
C29 C28 P2 118.9(2)
C30 C29 C28 120.3(3)
C30 C29 H29 119.8
C28 C29 H29 119.8
C29 C30 C31 120.3(3)
C29 C30 H30 119.9
C31 C30 H30 119.9
C32 C31 C30 119.5(3)
C32 C31 H31 120.2
C30 C31 H31 120.2
C33 C32 C31 120.4(3)
C33 C32 H32 119.8
C31 C32 H32 119.8
C32 C33 C28 120.3(3)
C32 C33 H33 119.9
C28 C33 H33 119.9
C39 C34 C35 119.8(2)
C39 C34 P2 116.29(19)
C35 C34 P2 123.8(2)
C36 C35 C34 119.2(3)
C36 C35 H35 120.4
C34 C35 H35 120.4
C37 C36 C35 121.3(3)
C37 C36 H36 119.3
C35 C36 H36 119.3
C36 C37 C38 119.8(3)
C36 C37 H37 120.1
C38 C37 H37 120.1
C39 C38 C37 119.9(3)
C39 C38 H38 120.0
C37 C38 H38 120.0
C34 C39 C38 119.9(3)
C34 C39 H39 120.0
C38 C39 H39 120.0
C45 C40 C41 118.5(3)
C45 C40 P2 118.4(2)
C41 C40 P2 122.5(2)
C42 C41 C40 119.4(3)
C42 C41 H41 120.3
C40 C41 H41 120.3
C43 C42 C41 122.0(4)
C43 C42 H42 119.0
C41 C42 H42 119.0
C44 C43 C42 118.8(3)
C44 C43 H43 120.6
C42 C43 H43 120.6
C43 C44 C45 120.7(4)
C43 C44 H44 119.6
C45 C44 H44 119.6
C40 C45 C44 120.6(3)
C40 C45 H45 119.7
C44 C45 H45 119.7
Cl4 C46 Cl3 111.8(2)
Cl4 C46 H46A 109.3
Cl3 C46 H46A 109.3
Cl4 C46 H46B 109.3
Cl3 C46 H46B 109.3
H46A C46 H46B 107.9
Cl6 C47 Cl5 117.9(4)
Cl6 C47 H47A 107.8
Cl5 C47 H47A 107.8
Cl6 C47 H47B 107.8
Cl5 C47 H47B 107.8
H47A C47 H47B 107.2

loop_
_geom_bond_atom_site_label_1
_geom_bond_atom_site_label_2
_geom_bond_distance
Ru C14 1.957(3)
Ru P2 2.2672(7)
Ru P1 2.3493(7)
Ru Cl2 2.4751(7)
Ru Cl1 2.5091(8)
Fe C1 2.006(3)
Fe C6 2.013(3)
Fe C2 2.035(2)
Fe C10 2.036(3)
Fe C7 2.039(3)
Fe C5 2.043(3)
Fe C3 2.051(3)
Fe C9 2.052(3)
Fe C4 2.054(3)
Fe C8 2.063(3)
P1 C2 1.834(3)
P1 C16 1.839(3)
P1 C22 1.847(2)
P2 C28 1.832(3)
P2 C34 1.838(3)
P2 C40 1.842(3)
N C14 1.309(3)
N C15 1.474(4)
N C11 1.482(4)
C1 C5 1.429(4)
C1 C2 1.449(4)
C1 C11 1.509(4)
C2 C3 1.446(4)
C3 C4 1.417(4)
C3 H3 0.9400
C4 C5 1.416(4)
C4 H4 0.9400
C5 H5 0.9400
C6 C7 1.416(4)
C6 C10 1.432(4)
C6 C13 1.492(4)
C7 C8 1.425(5)
C7 H7 0.9400
C8 C9 1.408(5)
C8 H8 0.9400
C9 C10 1.422(5)
C9 H9 0.9400
C10 H10 0.9400
C11 C12 1.525(4)
C11 H11 0.9900
C12 C13 1.537(4)
C12 H12A 0.9800
C12 H12B 0.9800
C13 H13A 0.9800
C13 H13B 0.9800
C14 H14 0.9400
C15 H15A 0.9700
C15 H15B 0.9700
C15 H15C 0.9700
C16 C21 1.403(4)
C16 C17 1.404(4)
C17 C18 1.381(4)
C17 H17 0.9400
C18 C19 1.390(5)
C18 H18 0.9400
C19 C20 1.385(5)
C19 H19 0.9400
C20 C21 1.381(4)
C20 H20 0.9400
C21 H21 0.9400
C22 C27 1.396(4)
C22 C23 1.403(4)
C23 C24 1.396(4)
C23 H23 0.9400
C24 C25 1.380(5)
C24 H24 0.9400
C25 C26 1.388(5)
C25 H25 0.9400
C26 C27 1.383(4)
C26 H26 0.9400
C27 H27 0.9400
C28 C33 1.395(4)
C28 C29 1.396(4)
C29 C30 1.385(5)
C29 H29 0.9400
C30 C31 1.392(6)
C30 H30 0.9400
C31 C32 1.388(5)
C31 H31 0.9400
C32 C33 1.386(4)
C32 H32 0.9400
C33 H33 0.9400
C34 C39 1.395(4)
C34 C35 1.398(4)
C35 C36 1.395(4)
C35 H35 0.9400
C36 C37 1.366(5)
C36 H36 0.9400
C37 C38 1.395(5)
C37 H37 0.9400
C38 C39 1.395(4)
C38 H38 0.9400
C39 H39 0.9400
C40 C45 1.389(4)
C40 C41 1.401(4)
C41 C42 1.385(4)
C41 H41 0.9400
C42 C43 1.383(6)
C42 H42 0.9400
C43 C44 1.360(6)
C43 H43 0.9400
C44 C45 1.401(5)
C44 H44 0.9400
C45 H45 0.9400
C46 Cl4 1.753(4)
C46 Cl3 1.757(3)
C46 H46A 0.9800
C46 H46B 0.9800
C47 Cl6 1.584(9)
C47 Cl5 1.933(10)
C47 H47A 0.9800
C47 H47B 0.9800

loop_
_geom_torsion_atom_site_label_1
_geom_torsion_atom_site_label_2
_geom_torsion_atom_site_label_3
_geom_torsion_atom_site_label_4
_geom_torsion
C14 Ru P1 C2 61.23(12)
P2 Ru P1 C2 153.91(8)
Cl2 Ru P1 C2 32.57(17)
Cl1 Ru P1 C2 -104.70(9)
C14 Ru P1 C16 179.42(13)
P2 Ru P1 C16 -87.90(11)
Cl2 Ru P1 C16 150.76(15)
Cl1 Ru P1 C16 13.49(11)
C14 Ru P1 C22 -50.15(14)
P2 Ru P1 C22 42.53(11)
Cl2 Ru P1 C22 -78.81(17)
Cl1 Ru P1 C22 143.92(11)
C14 Ru P2 C28 -7.62(12)
P1 Ru P2 C28 -94.53(10)
Cl2 Ru P2 C28 76.55(10)
Cl1 Ru P2 C28 163.74(9)
C14 Ru P2 C34 115.59(12)
P1 Ru P2 C34 28.68(10)
Cl2 Ru P2 C34 -160.24(10)
Cl1 Ru P2 C34 -73.05(10)
C14 Ru P2 C40 -127.11(13)
P1 Ru P2 C40 145.98(10)
Cl2 Ru P2 C40 -42.95(11)
Cl1 Ru P2 C40 44.24(11)
C6 Fe C1 C5 118.80(17)
C2 Fe C1 C5 -118.5(2)
C10 Fe C1 C5 78.81(18)
C7 Fe C1 C5 157.52(16)
C3 Fe C1 C5 -80.08(17)
C9 Fe C1 C5 57.9(3)
C4 Fe C1 C5 -36.81(16)
C8 Fe C1 C5 176.5(3)
C6 Fe C1 C2 -122.69(15)
C10 Fe C1 C2 -162.68(15)
C7 Fe C1 C2 -83.97(17)
C5 Fe C1 C2 118.5(2)
C3 Fe C1 C2 38.42(14)
C9 Fe C1 C2 176.4(3)
C4 Fe C1 C2 81.70(16)
C8 Fe C1 C2 -65.0(3)
C6 Fe C1 C11 -1.5(2)
C2 Fe C1 C11 121.2(3)
C10 Fe C1 C11 -41.5(2)
C7 Fe C1 C11 37.2(2)
C5 Fe C1 C11 -120.3(3)
C3 Fe C1 C11 159.6(2)
C9 Fe C1 C11 -62.4(4)
C4 Fe C1 C11 -157.1(2)
C8 Fe C1 C11 56.2(4)
C5 C1 C2 C3 1.3(3)
C11 C1 C2 C3 -172.8(2)
Fe C1 C2 C3 -59.53(16)
C5 C1 C2 P1 -171.85(18)
C11 C1 C2 P1 14.1(4)
Fe C1 C2 P1 127.32(19)
C5 C1 C2 Fe 60.82(18)
C11 C1 C2 Fe -113.2(3)
C16 P1 C2 C3 34.0(2)
C22 P1 C2 C3 -70.7(2)
Ru P1 C2 C3 168.16(19)
C16 P1 C2 C1 -154.1(2)
C22 P1 C2 C1 101.2(2)
Ru P1 C2 C1 -20.0(2)
C16 P1 C2 Fe -61.35(19)
C22 P1 C2 Fe -166.02(17)
Ru P1 C2 Fe 72.79(18)
C1 Fe C2 C3 118.3(2)
C6 Fe C2 C3 -170.51(16)
C10 Fe C2 C3 157.2(3)
C7 Fe C2 C3 -127.66(16)
C5 Fe C2 C3 80.10(16)
C9 Fe C2 C3 -56.8(4)
C4 Fe C2 C3 36.79(15)
C8 Fe C2 C3 -86.70(18)
C6 Fe C2 C1 71.18(17)
C10 Fe C2 C1 38.9(3)
C7 Fe C2 C1 114.03(16)
C5 Fe C2 C1 -38.21(15)
C3 Fe C2 C1 -118.3(2)
C9 Fe C2 C1 -175.1(4)
C4 Fe C2 C1 -81.51(16)
C8 Fe C2 C1 154.99(16)
C1 Fe C2 P1 -120.4(2)
C6 Fe C2 P1 -49.2(2)
C10 Fe C2 P1 -81.5(3)
C7 Fe C2 P1 -6.3(2)
C5 Fe C2 P1 -158.6(2)
C3 Fe C2 P1 121.3(2)
C9 Fe C2 P1 64.6(5)
C4 Fe C2 P1 158.1(2)
C8 Fe C2 P1 34.6(2)
C1 C2 C3 C4 -0.5(3)
P1 C2 C3 C4 172.68(18)
Fe C2 C3 C4 -58.80(18)
C1 C2 C3 Fe 58.28(16)
P1 C2 C3 Fe -128.52(19)
C1 Fe C3 C4 81.30(17)
C6 Fe C3 C4 143.9(3)
C2 Fe C3 C4 120.2(2)
C10 Fe C3 C4 -31.7(4)
C7 Fe C3 C4 -167.56(18)
C5 Fe C3 C4 36.96(17)
C9 Fe C3 C4 -78.2(2)
C8 Fe C3 C4 -122.51(18)
C1 Fe C3 C2 -38.92(14)
C6 Fe C3 C2 23.7(4)
C10 Fe C3 C2 -151.9(3)
C7 Fe C3 C2 72.22(19)
C5 Fe C3 C2 -83.27(16)
C9 Fe C3 C2 161.54(18)
C4 Fe C3 C2 -120.2(2)
C8 Fe C3 C2 117.26(17)
C2 C3 C4 C5 -0.5(3)
Fe C3 C4 C5 -58.49(18)
C2 C3 C4 Fe 58.03(17)
C1 Fe C4 C5 37.58(16)
C6 Fe C4 C5 -30.7(3)
C2 Fe C4 C5 82.68(17)
C10 Fe C4 C5 -72.0(2)
C7 Fe C4 C5 161.3(4)
C3 Fe C4 C5 120.4(2)
C9 Fe C4 C5 -116.10(19)
C8 Fe C4 C5 -157.92(18)
C1 Fe C4 C3 -82.83(17)
C6 Fe C4 C3 -151.1(2)
C2 Fe C4 C3 -37.73(15)
C10 Fe C4 C3 167.60(17)
C7 Fe C4 C3 40.9(5)
C5 Fe C4 C3 -120.4(2)
C9 Fe C4 C3 123.49(19)
C8 Fe C4 C3 81.7(2)
C3 C4 C5 C1 1.3(3)
Fe C4 C5 C1 -57.39(18)
C3 C4 C5 Fe 58.67(18)
C2 C1 C5 C4 -1.6(3)
C11 C1 C5 C4 172.5(2)
Fe C1 C5 C4 58.78(18)
C2 C1 C5 Fe -60.39(17)
C11 C1 C5 Fe 113.8(3)
C1 Fe C5 C4 -120.3(2)
C6 Fe C5 C4 165.57(16)
C2 Fe C5 C4 -81.45(17)
C10 Fe C5 C4 123.59(17)
C7 Fe C5 C4 -169.2(2)
C3 Fe C5 C4 -36.93(16)
C9 Fe C5 C4 84.4(2)
C8 Fe C5 C4 63.8(4)
C6 Fe C5 C1 -74.14(18)
C2 Fe C5 C1 38.84(15)
C10 Fe C5 C1 -116.11(17)
C7 Fe C5 C1 -48.9(3)
C3 Fe C5 C1 83.36(16)
C9 Fe C5 C1 -155.31(17)
C4 Fe C5 C1 120.3(2)
C8 Fe C5 C1 -175.9(3)
C1 Fe C6 C7 123.03(18)
C2 Fe C6 C7 83.03(19)
C10 Fe C6 C7 -117.0(3)
C5 Fe C6 C7 163.13(17)
C3 Fe C6 C7 65.3(4)
C9 Fe C6 C7 -79.8(2)
C4 Fe C6 C7 -175.2(2)
C8 Fe C6 C7 -36.88(19)
C1 Fe C6 C10 -120.01(19)
C2 Fe C6 C10 -160.00(18)
C7 Fe C6 C10 117.0(3)
C5 Fe C6 C10 -79.9(2)
C3 Fe C6 C10 -177.7(3)
C9 Fe C6 C10 37.1(2)
C4 Fe C6 C10 -58.3(3)
C8 Fe C6 C10 80.1(2)
C1 Fe C6 C13 2.0(2)
C2 Fe C6 C13 -38.0(3)
C10 Fe C6 C13 122.0(3)
C7 Fe C6 C13 -121.1(3)
C5 Fe C6 C13 42.1(3)
C3 Fe C6 C13 -55.7(4)
C9 Fe C6 C13 159.1(3)
C4 Fe C6 C13 63.7(4)
C8 Fe C6 C13 -157.9(3)
C10 C6 C7 C8 -2.0(3)
C13 C6 C7 C8 173.4(2)
Fe C6 C7 C8 59.14(19)
C10 C6 C7 Fe -61.13(19)
C13 C6 C7 Fe 114.2(3)
C1 Fe C7 C6 -70.3(2)
C2 Fe C7 C6 -114.46(17)
C10 Fe C7 C6 39.41(18)
C5 Fe C7 C6 -35.8(3)
C3 Fe C7 C6 -155.74(17)
C9 Fe C7 C6 83.4(2)
C4 Fe C7 C6 172.0(4)
C8 Fe C7 C6 120.6(3)
C1 Fe C7 C8 169.09(18)
C6 Fe C7 C8 -120.6(3)
C2 Fe C7 C8 124.95(19)
C10 Fe C7 C8 -81.2(2)
C5 Fe C7 C8 -156.4(2)
C3 Fe C7 C8 83.7(2)
C9 Fe C7 C8 -37.2(2)
C4 Fe C7 C8 51.4(5)
C6 C7 C8 C9 1.0(3)
Fe C7 C8 C9 58.9(2)
C6 C7 C8 Fe -57.90(19)
C1 Fe C8 C9 -145.4(3)
C6 Fe C8 C9 -82.4(2)
C2 Fe C8 C9 166.47(18)
C10 Fe C8 C9 -37.71(19)
C7 Fe C8 C9 -119.5(3)
C5 Fe C8 C9 27.4(5)
C3 Fe C8 C9 120.21(19)
C4 Fe C8 C9 75.7(2)
C1 Fe C8 C7 -25.9(4)
C6 Fe C8 C7 37.10(18)
C2 Fe C8 C7 -74.1(2)
C10 Fe C8 C7 81.75(19)
C5 Fe C8 C7 146.9(3)
C3 Fe C8 C7 -120.33(18)
C9 Fe C8 C7 119.5(3)
C4 Fe C8 C7 -164.83(17)
C7 C8 C9 C10 0.4(3)
Fe C8 C9 C10 58.8(2)
C7 C8 C9 Fe -58.40(19)
C1 Fe C9 C8 148.7(3)
C6 Fe C9 C8 81.8(2)
C2 Fe C9 C8 -39.2(5)
C10 Fe C9 C8 119.6(3)
C7 Fe C9 C8 37.72(19)
C5 Fe C9 C8 -169.72(18)
C3 Fe C9 C8 -83.3(2)
C4 Fe C9 C8 -126.05(19)
C1 Fe C9 C10 29.2(4)
C6 Fe C9 C10 -37.79(19)
C2 Fe C9 C10 -158.8(3)
C7 Fe C9 C10 -81.8(2)
C5 Fe C9 C10 70.7(2)
C3 Fe C9 C10 157.15(18)
C4 Fe C9 C10 114.4(2)
C8 Fe C9 C10 -119.6(3)
C8 C9 C10 C6 -1.7(3)
Fe C9 C10 C6 58.02(19)
C8 C9 C10 Fe -59.7(2)
C7 C6 C10 C9 2.2(3)
C13 C6 C10 C9 -173.1(3)
Fe C6 C10 C9 -59.2(2)
C7 C6 C10 Fe 61.40(18)
C13 C6 C10 Fe -113.9(3)
C1 Fe C10 C9 -166.86(19)
C6 Fe C10 C9 120.0(3)
C2 Fe C10 C9 165.1(2)
C7 Fe C10 C9 81.0(2)
C5 Fe C10 C9 -125.2(2)
C3 Fe C10 C9 -62.4(4)
C4 Fe C10 C9 -85.9(2)
C8 Fe C10 C9 37.1(2)
C1 Fe C10 C6 73.2(2)
C2 Fe C10 C6 45.1(4)
C7 Fe C10 C6 -38.92(18)
C5 Fe C10 C6 114.84(18)
C3 Fe C10 C6 177.6(3)
C9 Fe C10 C6 -120.0(3)
C4 Fe C10 C6 154.12(17)
C8 Fe C10 C6 -82.87(19)
C14 N C11 C1 86.2(3)
C15 N C11 C1 -86.8(3)
C14 N C11 C12 -40.0(3)
C15 N C11 C12 146.9(2)
C5 C1 C11 N 118.3(3)
C2 C1 C11 N -68.6(3)
Fe C1 C11 N -154.92(17)
C5 C1 C11 C12 -117.7(3)
C2 C1 C11 C12 55.4(3)
Fe C1 C11 C12 -30.9(3)
N C11 C12 C13 -166.8(2)
C1 C11 C12 C13 70.0(3)
C7 C6 C13 C12 -57.5(4)
C10 C6 C13 C12 116.9(3)
Fe C6 C13 C12 29.7(3)
C11 C12 C13 C6 -69.4(3)
C15 N C14 Ru -179.7(2)
C11 N C14 Ru 7.7(3)
P2 Ru C14 N -179.2(2)
P1 Ru C14 N -79.4(2)
Cl2 Ru C14 N 95.6(2)
Cl1 Ru C14 N 35.1(4)
C2 P1 C16 C21 98.4(2)
C22 P1 C16 C21 -159.4(2)
Ru P1 C16 C21 -24.4(3)
C2 P1 C16 C17 -72.6(2)
C22 P1 C16 C17 29.6(2)
Ru P1 C16 C17 164.63(18)
C21 C16 C17 C18 -1.2(4)
P1 C16 C17 C18 170.1(2)
C16 C17 C18 C19 -0.5(5)
C17 C18 C19 C20 1.0(5)
C18 C19 C20 C21 0.3(5)
C19 C20 C21 C16 -2.0(5)
C17 C16 C21 C20 2.4(4)
P1 C16 C21 C20 -168.9(2)
C2 P1 C22 C27 -38.5(2)
C16 P1 C22 C27 -140.2(2)
Ru P1 C22 C27 78.7(2)
C2 P1 C22 C23 145.0(2)
C16 P1 C22 C23 43.3(2)
Ru P1 C22 C23 -97.8(2)
C27 C22 C23 C24 -0.4(4)
P1 C22 C23 C24 176.2(2)
C22 C23 C24 C25 -1.2(5)
C23 C24 C25 C26 2.6(5)
C24 C25 C26 C27 -2.4(5)
C25 C26 C27 C22 0.8(4)
C23 C22 C27 C26 0.6(4)
P1 C22 C27 C26 -176.1(2)
C34 P2 C28 C33 -47.6(2)
C40 P2 C28 C33 -148.9(2)
Ru P2 C28 C33 82.2(2)
C34 P2 C28 C29 145.4(2)
C40 P2 C28 C29 44.1(2)
Ru P2 C28 C29 -84.8(2)
C33 C28 C29 C30 1.2(4)
P2 C28 C29 C30 168.4(2)
C28 C29 C30 C31 -1.1(5)
C29 C30 C31 C32 1.0(5)
C30 C31 C32 C33 -0.9(6)
C31 C32 C33 C28 0.9(5)
C29 C28 C33 C32 -1.1(4)
P2 C28 C33 C32 -168.1(2)
C28 P2 C34 C39 166.0(2)
C40 P2 C34 C39 -88.5(2)
Ru P2 C34 C39 40.2(2)
C28 P2 C34 C35 -18.5(3)
C40 P2 C34 C35 87.0(3)
Ru P2 C34 C35 -144.3(2)
C39 C34 C35 C36 -2.9(4)
P2 C34 C35 C36 -178.3(2)
C34 C35 C36 C37 1.9(5)
C35 C36 C37 C38 0.0(5)
C36 C37 C38 C39 -0.8(5)
C35 C34 C39 C38 2.2(4)
P2 C34 C39 C38 177.9(2)
C37 C38 C39 C34 -0.3(4)
C28 P2 C40 C45 41.8(3)
C34 P2 C40 C45 -66.6(2)
Ru P2 C40 C45 165.5(2)
C28 P2 C40 C41 -147.6(2)
C34 P2 C40 C41 104.0(2)
Ru P2 C40 C41 -23.8(3)
C45 C40 C41 C42 0.3(4)
P2 C40 C41 C42 -170.4(2)
C40 C41 C42 C43 -0.9(5)
C41 C42 C43 C44 0.2(5)
C42 C43 C44 C45 1.2(5)
C41 C40 C45 C44 1.1(5)
P2 C40 C45 C44 172.1(3)
C43 C44 C45 C40 -1.9(5)
